data_2242058
loop_
_publ_author_name
'Cati, Dilovan S.'
'Stoeckli-Evans, Helen'

_publ_section_title
;
 Crystal structures of
 <i>N</i>^2^,<i>N</i>^3^,<i>N</i>^5^,<i>N</i>^6^-tetrakis(pyridin-2-ylmethyl)pyrazine-2,3,5,6-tetracarboxamide
 and
 <i>N</i>^2^,<i>N</i>^3^,<i>N</i>^5^,<i>N</i>^6^-tetrakis(pyridin-4-ylmethyl)pyrazine-2,3,5,6-tetracarboxamide
;
_journal_issue 2
_journal_name_full 'Acta Crystallographica Section E'
_journal_page_first 300
_journal_page_last 305
_journal_paper_doi 10.1107/S205698901700127X
_journal_volume 73
_journal_year 2017
_chemical_formula_iupac 'C32 H28 N10 O4'
_chemical_formula_moiety 'C32 H28 N10 O4'
_chemical_formula_sum 'C32 H28 N10 O4'
_chemical_formula_weight 616.64
_chemical_name_systematic
<i>N</i>^2^,<i>N</i>^3^,<i>N</i>^5^,<i>N</i>^6^-Tetrakis(pyridin-4-ylmethyl)pyrazine-2,3,5,6-tetracarboxamide
_space_group_crystal_system monoclinic
_space_group_IT_number 14
_space_group_name_Hall '-P 2yn'
_space_group_name_H-M_alt 'P 1 21/n 1'
_symmetry_space_group_name_Hall '-P 2yn'
_symmetry_space_group_name_H-M 'P 1 21/n 1'
_atom_sites_solution_hydrogens mixed
_atom_sites_solution_primary direct
_atom_sites_solution_secondary difmap
_audit_creation_method SHELXL-2016/6
_cell_angle_alpha 90
_cell_angle_beta 102.306(7)
_cell_angle_gamma 90
_cell_formula_units_Z 2
_cell_length_a 9.8592(6)
_cell_length_b 10.6511(6)
_cell_length_c 14.8089(9)
_cell_measurement_reflns_used 7048
_cell_measurement_temperature 153(2)
_cell_measurement_theta_max 25.87
_cell_measurement_theta_min 2.28
_cell_volume 1519.37(16)
_computing_cell_refinement
;
CELL in IPDS-I (Stoe & Cie, 2000)
;
_computing_data_collection
;
EXPOSE in IPDS-I (Stoe & Cie, 2000)
;
_computing_data_reduction
;
INTEGRATE in IPDS-I (Stoe & Cie, 2000)
;
_computing_molecular_graphics
;
Mercury (Macrae <i>et al.</i>,  2008)
;
_computing_publication_material
;
SHELXL2016 (Sheldrick, 2015), PLATON (Spek, 2009) and
publCIF (Westrip, 2010)
;
_computing_structure_refinement
;
SHELXL2016 (Sheldrick, 2015)
;
_computing_structure_solution
;
SHELXS97 (Sheldrick, 2008)
;
_diffrn_ambient_temperature 153(2)
_diffrn_measured_fraction_theta_full 0.999
_diffrn_measured_fraction_theta_max 0.994
_diffrn_measurement_device '1 circle goniometer'
_diffrn_measurement_device_type 'Stoe IPDS 1'
_diffrn_measurement_method '\f rotation'
_diffrn_radiation_monochromator 'plane graphite'
_diffrn_radiation_source 'fine-focus sealed tube'
_diffrn_radiation_type MoK\a
_diffrn_radiation_wavelength 0.71073
_diffrn_reflns_av_R_equivalents 0.0900
_diffrn_reflns_limit_h_max 12
_diffrn_reflns_limit_h_min -12
_diffrn_reflns_limit_k_max 13
_diffrn_reflns_limit_k_min -13
_diffrn_reflns_limit_l_max 18
_diffrn_reflns_limit_l_min -18
_diffrn_reflns_number 11450
_diffrn_reflns_theta_full 25.242
_diffrn_reflns_theta_max 25.870
_diffrn_reflns_theta_min 2.277
_exptl_absorpt_coefficient_mu 0.094
_exptl_absorpt_correction_T_max 1.0000
_exptl_absorpt_correction_T_min 0.6657
_exptl_absorpt_correction_type multi-scan
_exptl_absorpt_process_details
;
(MULABS in PLATON; Spek, 2009)
;
_exptl_crystal_colour colourless
_exptl_crystal_density_diffrn 1.348
_exptl_crystal_description block
_exptl_crystal_F_000 644
_exptl_crystal_size_max 0.45
_exptl_crystal_size_mid 0.35
_exptl_crystal_size_min 0.20
_refine_diff_density_max 0.259
_refine_diff_density_min -0.241
_refine_ls_extinction_method none
_refine_ls_goodness_of_fit_ref 0.889
_refine_ls_hydrogen_treatment mixed
_refine_ls_matrix_type full
_refine_ls_number_parameters 244
_refine_ls_number_reflns 2924
_refine_ls_number_restraints 0
_refine_ls_restrained_S_all 0.889
_refine_ls_R_factor_all 0.0846
_refine_ls_R_factor_gt 0.0508
_refine_ls_shift/su_max 0.001
_refine_ls_shift/su_mean 0.000
_refine_ls_structure_factor_coef Fsqd
_refine_ls_weighting_details 'w=1/[\s^2^(Fo^2^)+(0.0843P)^2^] where P=(Fo^2^+2Fc^2^)/3'
_refine_ls_weighting_scheme calc
_refine_ls_wR_factor_gt 0.1219
_refine_ls_wR_factor_ref 0.1338
_reflns_number_gt 1815
_reflns_number_total 2924
_reflns_threshold_expression 'I > 2\s(I)'
_cod_data_source_file lh5836sup1.cif
_cod_data_source_block II
_cod_database_code 2242058
_shelx_space_group_comment
;
The symmetry employed for this shelxl refinement is uniquely defined
by the following loop, which should always be used as a source of
symmetry information in preference to the above space-group names.
They are only intended as comments.
;

loop_
_space_group_symop_operation_xyz
'x, y, z'
'-x+1/2, y+1/2, -z+1/2'
'-x, -y, -z'
'x-1/2, -y-1/2, z-1/2'

loop_
_atom_site_type_symbol
_atom_site_label
_atom_site_fract_x
_atom_site_fract_y
_atom_site_fract_z
_atom_site_U_iso_or_equiv
_atom_site_adp_type
_atom_site_calc_flag
_atom_site_occupancy
_atom_site_disorder_assembly
_atom_site_disorder_group
N N1 -0.03421(18) 0.58335(15) 0.92721(11) 0.0272(4) Uani d 1 . .
N N2 0.22670(19) 0.60099(18) 0.84892(13) 0.0302(4) Uani d 1 . .
H H2N 0.244(3) 0.658(3) 0.898(2) 0.055(8) Uiso d 1 . .
N N4 -0.2443(2) 0.74564(17) 0.91134(12) 0.0299(4) Uani d 1 . .
H H4N -0.182(3) 0.738(2) 0.8753(18) 0.040(7) Uiso d 1 . .
N N5 -0.2772(2) 1.19617(19) 1.02333(13) 0.0430(5) Uani d 1 . .
O O1 0.09946(16) 0.43306(14) 0.78401(10) 0.0357(4) Uani d 1 . .
O O2 -0.29807(17) 0.67310(16) 1.04302(10) 0.0435(5) Uani d 1 . .
C C1 0.0706(2) 0.50299(19) 0.93128(13) 0.0251(5) Uani d 1 . .
C C2 -0.1056(2) 0.58116(19) 0.99495(13) 0.0257(5) Uani d 1 . .
C C3 0.1375(2) 0.5078(2) 0.84783(13) 0.0264(5) Uani d 1 . .
C C4 0.2840(2) 0.6340(2) 0.76899(15) 0.0350(5) Uani d 1 . .
H H4A 0.298850 0.725974 0.769395 0.042 Uiso calc 1 . .
H H4B 0.214362 0.613342 0.712270 0.042 Uiso calc 1 . .
C C5 0.4176(2) 0.5708(2) 0.76382(14) 0.0369(6) Uani d 1 . .
C C6 0.5084(2) 0.6284(3) 0.71674(16) 0.0428(6) Uani d 1 . .
H H6 0.488582 0.710018 0.691424 0.051 Uiso calc 1 . .
C C7 0.6260(3) 0.5674(4) 0.7070(2) 0.0638(9) Uani d 1 . .
H H7 0.695836 0.611527 0.684660 0.077 Uiso calc 1 A 1
N N3A 0.6459(12) 0.4293(17) 0.7318(7) 0.061(3) Uani d 0.58(3) B 1
C C8A 0.5525(14) 0.3778(16) 0.7738(7) 0.057(3) Uani d 0.58(3) B 1
H H8A 0.565436 0.293085 0.793745 0.068 Uiso calc 0.58(3) B 1
C C9A 0.4378(16) 0.4420(15) 0.7897(9) 0.049(2) Uani d 0.58(3) B 1
H H9A 0.372404 0.400153 0.817822 0.059 Uiso calc 0.58(3) B 1
N N3B 0.6817(19) 0.4827(19) 0.7509(12) 0.055(4) Uani d 0.42(3) B 2
C C8B 0.603(2) 0.429(2) 0.8028(15) 0.061(5) Uani d 0.42(3) B 2
H H8B 0.638613 0.355212 0.835676 0.073 Uiso calc 0.42(3) B 2
C C9B 0.474(2) 0.469(2) 0.8135(13) 0.045(4) Uani d 0.42(3) B 2
H H9B 0.426497 0.427346 0.854273 0.054 Uiso calc 0.42(3) B 2
C C10 -0.2250(2) 0.67050(19) 0.98583(14) 0.0292(5) Uani d 1 . .
C C11 -0.3563(2) 0.8358(2) 0.89116(14) 0.0302(5) Uani d 1 . .
H H11A -0.439256 0.798804 0.908574 0.036 Uiso calc 1 . .
H H11B -0.379534 0.850972 0.823670 0.036 Uiso calc 1 . .
C C12 -0.3255(2) 0.9596(2) 0.93967(13) 0.0280(5) Uani d 1 . .
C C13 -0.4219(2) 1.0556(2) 0.91948(15) 0.0335(5) Uani d 1 . .
H H13 -0.506721 1.042206 0.876122 0.040 Uiso calc 1 . .
C C14 -0.3951(2) 1.1701(2) 0.96208(16) 0.0377(6) Uani d 1 . .
H H14 -0.463442 1.234122 0.947499 0.045 Uiso calc 1 . .
C C15 -0.1850(3) 1.1033(2) 1.04220(17) 0.0462(6) Uani d 1 . .
H H15 -0.100541 1.119381 1.085262 0.055 Uiso calc 1 . .
C C16 -0.2041(2) 0.9855(2) 1.00334(15) 0.0374(6) Uani d 1 . .
H H16 -0.134841 0.922753 1.020004 0.045 Uiso calc 1 . .

loop_
_atom_site_aniso_label
_atom_site_aniso_U_11
_atom_site_aniso_U_22
_atom_site_aniso_U_33
_atom_site_aniso_U_12
_atom_site_aniso_U_13
_atom_site_aniso_U_23
N1 0.0310(9) 0.0273(10) 0.0236(8) 0.0014(8) 0.0069(7) -0.0008(7)
N2 0.0327(10) 0.0303(11) 0.0297(9) -0.0008(8) 0.0114(8) -0.0023(8)
N4 0.0361(10) 0.0311(11) 0.0236(9) 0.0061(8) 0.0087(8) 0.0028(7)
N5 0.0529(13) 0.0374(12) 0.0396(11) 0.0010(10) 0.0121(10) -0.0045(9)
O1 0.0419(9) 0.0411(9) 0.0250(8) -0.0056(7) 0.0090(6) -0.0069(7)
O2 0.0489(10) 0.0523(11) 0.0356(9) 0.0206(8) 0.0228(8) 0.0139(7)
C1 0.0293(11) 0.0238(11) 0.0224(10) -0.0008(9) 0.0060(8) -0.0023(8)
C2 0.0294(11) 0.0252(11) 0.0230(10) 0.0006(9) 0.0063(8) -0.0019(8)
C3 0.0269(11) 0.0284(12) 0.0244(10) 0.0051(9) 0.0063(8) 0.0011(8)
C4 0.0346(12) 0.0404(13) 0.0321(11) -0.0008(11) 0.0113(9) 0.0066(10)
C5 0.0378(13) 0.0516(16) 0.0224(11) 0.0022(11) 0.0088(9) -0.0042(10)
C6 0.0399(13) 0.0584(16) 0.0330(12) -0.0071(12) 0.0138(10) -0.0140(11)
C7 0.0480(17) 0.107(3) 0.0429(16) 0.0061(18) 0.0232(13) -0.0043(17)
N3A 0.053(4) 0.085(7) 0.052(4) 0.023(4) 0.027(3) 0.000(4)
C8A 0.063(5) 0.074(6) 0.039(4) 0.026(5) 0.024(4) 0.011(4)
C9A 0.045(6) 0.072(6) 0.031(5) 0.017(4) 0.011(4) 0.005(4)
N3B 0.062(7) 0.062(8) 0.052(6) 0.019(6) 0.035(5) 0.013(5)
C8B 0.066(8) 0.070(9) 0.055(8) 0.032(7) 0.029(7) 0.027(7)
C9B 0.048(8) 0.068(9) 0.025(6) 0.023(6) 0.019(5) 0.022(6)
C10 0.0352(12) 0.0274(12) 0.0258(10) 0.0036(9) 0.0082(9) 0.0012(8)
C11 0.0312(11) 0.0311(12) 0.0266(10) 0.0047(9) 0.0023(8) 0.0034(9)
C12 0.0313(12) 0.0313(12) 0.0223(10) 0.0032(9) 0.0074(8) 0.0037(8)
C13 0.0308(12) 0.0345(13) 0.0347(12) 0.0047(10) 0.0059(9) 0.0042(10)
C14 0.0401(13) 0.0349(13) 0.0413(12) 0.0090(11) 0.0158(10) 0.0047(10)
C15 0.0470(15) 0.0456(16) 0.0408(14) 0.0020(12) -0.0021(11) -0.0085(11)
C16 0.0375(13) 0.0367(14) 0.0337(12) 0.0078(11) -0.0018(10) -0.0019(10)

loop_
_atom_type_symbol
_atom_type_description
_atom_type_scat_dispersion_real
_atom_type_scat_dispersion_imag
_atom_type_scat_source
C C 0.0033 0.0016 'International Tables Vol C Tables 4.2.6.8 and 6.1.1.4'
H H 0.0000 0.0000 'International Tables Vol C Tables 4.2.6.8 and 6.1.1.4'
N N 0.0061 0.0033 'International Tables Vol C Tables 4.2.6.8 and 6.1.1.4'
O O 0.0106 0.0060 'International Tables Vol C Tables 4.2.6.8 and 6.1.1.4'

loop_
_geom_angle_atom_site_label_1
_geom_angle_atom_site_label_2
_geom_angle_atom_site_label_3
_geom_angle_site_symmetry_1
_geom_angle_site_symmetry_3
_geom_angle
C1 N1 C2 . . 118.66(17)
C3 N2 C4 . . 122.83(19)
C3 N2 H2N . . 120.4(17)
C4 N2 H2N . . 115.9(17)
C10 N4 C11 . . 122.25(19)
C10 N4 H4N . . 116.1(16)
C11 N4 H4N . . 121.6(16)
C15 N5 C14 . . 116.3(2)
N1 C1 C2 . 3_567 120.44(19)
N1 C1 C3 . . 114.06(17)
C2 C1 C3 3_567 . 125.39(18)
N1 C2 C1 . 3_567 120.89(19)
N1 C2 C10 . . 116.66(17)
C1 C2 C10 3_567 . 122.44(18)
O1 C3 N2 . . 125.93(19)
O1 C3 C1 . . 119.20(19)
N2 C3 C1 . . 114.69(18)
N2 C4 C5 . . 115.50(18)
N2 C4 H4A . . 108.4
C5 C4 H4A . . 108.4
N2 C4 H4B . . 108.4
C5 C4 H4B . . 108.4
H4A C4 H4B . . 107.5
C9B C5 C6 . . 113.0(8)
C6 C5 C9A . . 119.4(6)
C9B C5 C4 . . 126.4(8)
C6 C5 C4 . . 119.7(2)
C9A C5 C4 . . 119.6(6)
C7 C6 C5 . . 119.7(3)
C7 C6 H6 . . 120.1
C5 C6 H6 . . 120.1
N3B C7 C6 . . 128.0(6)
C6 C7 N3A . . 120.4(5)
C6 C7 H7 . . 119.8
N3A C7 H7 . . 119.8
C8A N3A C7 . . 116.4(7)
N3A C8A C9A . . 123.1(10)
N3A C8A H8A . . 118.4
C9A C8A H8A . . 118.4
C8A C9A C5 . . 120.1(12)
C8A C9A H9A . . 120.0
C5 C9A H9A . . 120.0
C7 N3B C8B . . 112.7(11)
N3B C8B C9B . . 126.5(12)
N3B C8B H8B . . 116.7
C9B C8B H8B . . 116.7
C5 C9B C8B . . 117.8(13)
C5 C9B H9B . . 121.1
C8B C9B H9B . . 121.1
O2 C10 N4 . . 123.6(2)
O2 C10 C2 . . 121.30(18)
N4 C10 C2 . . 115.08(19)
N4 C11 C12 . . 114.61(17)
N4 C11 H11A . . 108.6
C12 C11 H11A . . 108.6
N4 C11 H11B . . 108.6
C12 C11 H11B . . 108.6
H11A C11 H11B . . 107.6
C16 C12 C13 . . 117.0(2)
C16 C12 C11 . . 123.95(19)
C13 C12 C11 . . 119.04(18)
C14 C13 C12 . . 120.0(2)
C14 C13 H13 . . 120.0
C12 C13 H13 . . 120.0
N5 C14 C13 . . 123.2(2)
N5 C14 H14 . . 118.4
C13 C14 H14 . . 118.4
N5 C15 C16 . . 124.2(2)
N5 C15 H15 . . 117.9
C16 C15 H15 . . 117.9
C15 C16 C12 . . 119.2(2)
C15 C16 H16 . . 120.4
C12 C16 H16 . . 120.4

loop_
_geom_bond_atom_site_label_1
_geom_bond_atom_site_label_2
_geom_bond_site_symmetry_2
_geom_bond_distance
N1 C1 . 1.333(3)
N1 C2 . 1.343(3)
N2 C3 . 1.324(3)
N2 C4 . 1.459(3)
N2 H2N . 0.93(3)
N4 C10 . 1.343(3)
N4 C11 . 1.446(3)
N4 H4N . 0.90(3)
N5 C15 . 1.333(3)
N5 C14 . 1.342(3)
O1 C3 . 1.232(2)
O2 C10 . 1.224(3)
C1 C2 3_567 1.398(3)
C1 C3 . 1.521(3)
C2 C10 . 1.497(3)
C4 C5 . 1.495(3)
C4 H4A . 0.9900
C4 H4B . 0.9900
C5 C9B . 1.360(18)
C5 C6 . 1.389(3)
C5 C9A . 1.427(16)
C6 C7 . 1.363(4)
C6 H6 . 0.9500
C7 N3B . 1.177(12)
C7 N3A . 1.518(17)
C7 H7 . 0.9500
N3A C8A . 1.334(12)
C8A C9A . 1.384(16)
C8A H8A . 0.9500
C9A H9A . 0.9500
N3B C8B . 1.336(16)
C8B C9B . 1.38(2)
C8B H8B . 0.9500
C9B H9B . 0.9500
C11 C12 . 1.502(3)
C11 H11A . 0.9900
C11 H11B . 0.9900
C12 C16 . 1.384(3)
C12 C13 . 1.385(3)
C13 C14 . 1.373(3)
C13 H13 . 0.9500
C14 H14 . 0.9500
C15 C16 . 1.376(3)
C15 H15 . 0.9500
C16 H16 . 0.9500

loop_
_geom_hbond_atom_site_label_D
_geom_hbond_atom_site_label_H
_geom_hbond_atom_site_label_A
_geom_hbond_site_symmetry_A
_geom_hbond_distance_DH
_geom_hbond_distance_HA
_geom_hbond_distance_DA
_geom_hbond_angle_DHA
C9A H9A O2 3_567 0.95 2.46 3.316(15) 150
'[C9B' H9B O2] 3_567 0.95 2.43 3.375(18) 178
N2 H2N N5 3_577 0.93(3) 1.93(3) 2.845(3) 167(2)
N4 H4N N3A 2_556 0.90(3) 2.65(3) 3.184(13) 119(2)
C6 H6 O1 2_556 0.95 2.58 3.414(3) 146
C11 H11B O1 2_456 0.99 2.56 3.301(2) 132
C14 H14 O2 3_477 0.95 2.58 3.442(3) 151

loop_
_geom_torsion_atom_site_label_1
_geom_torsion_atom_site_label_2
_geom_torsion_atom_site_label_3
_geom_torsion_atom_site_label_4
_geom_torsion_site_symmetry_1
_geom_torsion_site_symmetry_4
_geom_torsion
C2 N1 C1 C2 . 3_567 -0.4(3)
C2 N1 C1 C3 . . 176.06(18)
C1 N1 C2 C1 . 3_567 0.4(3)
C1 N1 C2 C10 . . -178.23(17)
C4 N2 C3 O1 . . 5.4(3)
C4 N2 C3 C1 . . -169.63(18)
N1 C1 C3 O1 . . -95.4(2)
C2 C1 C3 O1 3_567 . 80.8(3)
N1 C1 C3 N2 . . 80.0(2)
C2 C1 C3 N2 3_567 . -103.8(2)
C3 N2 C4 C5 . . -91.4(2)
N2 C4 C5 C9B . . 14.7(13)
N2 C4 C5 C6 . . -153.7(2)
N2 C4 C5 C9A . . 39.5(7)
C9B C5 C6 C7 . . 14.2(11)
C9A C5 C6 C7 . . -9.1(7)
C4 C5 C6 C7 . . -175.9(2)
C5 C6 C7 N3B . . -19.6(17)
C5 C6 C7 N3A . . 11.0(7)
C6 C7 N3A C8A . . -8.4(9)
C7 N3A C8A C9A . . 4.0(11)
N3A C8A C9A C5 . . -2.3(11)
C6 C5 C9A C8A . . 4.6(9)
C4 C5 C9A C8A . . 171.5(5)
C6 C7 N3B C8B . . 13.7(16)
C7 N3B C8B C9B . . -5.4(18)
C6 C5 C9B C8B . . -7.3(13)
C4 C5 C9B C8B . . -176.3(10)
N3B C8B C9B C5 . . 3.0(19)
C11 N4 C10 O2 . . -1.2(3)
C11 N4 C10 C2 . . 178.84(18)
N1 C2 C10 O2 . . 178.2(2)
C1 C2 C10 O2 3_567 . -0.4(3)
N1 C2 C10 N4 . . -1.8(3)
C1 C2 C10 N4 3_567 . 179.59(19)
C10 N4 C11 C12 . . 84.7(3)
N4 C11 C12 C16 . . -3.9(3)
N4 C11 C12 C13 . . 175.06(19)
C16 C12 C13 C14 . . -0.1(3)
C11 C12 C13 C14 . . -179.1(2)
C15 N5 C14 C13 . . -0.5(4)
C12 C13 C14 N5 . . 0.6(4)
C14 N5 C15 C16 . . -0.1(4)
N5 C15 C16 C12 . . 0.6(4)
C13 C12 C16 C15 . . -0.5(3)
C11 C12 C16 C15 . . 178.5(2)

_cod_database_fobs_code 2242058
